data_4124496
loop_
_publ_author_name
'Chen Ling'
'Corbett, J.D.'

_publ_section_title
;
 Lu8 Te and Lu7 Te. Novel substitutional derivatives of lutetium metal
;
_journal_name_full 'Journal of the American Chemical Society'
_journal_page_first 7794
_journal_page_last 7795
_journal_volume 125
_journal_year 2003
_chemical_formula_sum 'Lu7 Te'
_space_group_IT_number 63
_symmetry_space_group_name_Hall '-C 2c 2'
_symmetry_space_group_name_H-M 'C m c m'
_cell_angle_alpha 90
_cell_angle_beta 90
_cell_angle_gamma 90
_cell_formula_units_Z 4
_cell_length_a 3.7418
_cell_length_b 12.278
_cell_length_c 19.77
_cell_volume 908.270
_citation_journal_id_ASTM JACSAT
_cod_data_source_file ChenLing_JACSAT_2003_1887.cif
_cod_data_source_block Lu7Te1
_cod_original_cell_volume 908.2698
_cod_original_formula_sum 'Lu7 Te1'
_cod_database_code 4124496

loop_
_symmetry_equiv_pos_as_xyz
x,y,z
-x,-y,z+1/2
x,-y,-z
-x,y,-z+1/2
-x,-y,-z
x,y,-z-1/2
-x,y,z
x,-y,z-1/2
x+1/2,y+1/2,z
-x+1/2,-y+1/2,z+1/2
x+1/2,-y+1/2,-z
-x+1/2,y+1/2,-z+1/2
-x+1/2,-y+1/2,-z
x+1/2,y+1/2,-z-1/2
-x+1/2,y+1/2,z
x+1/2,-y+1/2,z-1/2

loop_
_atom_site_label
_atom_site_type_symbol
_atom_site_fract_x
_atom_site_fract_y
_atom_site_fract_z
_atom_site_occupancy
_atom_site_U_iso_or_equiv
Te1 Te 0 0.148 0.25 1 0.0
Lu4 Lu 0 0.438 0.25 1 0.0
Lu2 Lu 0 0.2448 0.6454 1 0.0
Lu1 Lu 0 0.02 0.109 1 0.0
Lu3 Lu 0 0.3577 0.0126 1 0.0
